data_2241097
loop_
_publ_author_name
'Buvaylo, Elena A.'
'Vassilyeva, Olga Yu.'
'Skelton, Brian W.'

_publ_section_title
;
 Crystal structure of
 tetrakis(\m~3~-2-{[1,1-bis(hydroxymethyl)-2-oxidoethyl]iminomethyl}-6-methoxyphenolato)tetrakis[aquacopper(II)]:
 a redetermination at 200K
;
_journal_coeditor_code SJ5474
_journal_issue 10
_journal_name_full 'Acta Crystallographica Section E'
_journal_page_first 1203
_journal_page_last 1206
_journal_paper_doi 10.1107/S2056989015017314
_journal_volume 71
_journal_year 2015
_chemical_formula_iupac '[Cu4 (C12 H15 N O5)4 (H2 O)4]'
_chemical_formula_moiety 'C48 H68 Cu4 N4 O24'
_chemical_formula_sum 'C48 H68 Cu4 N4 O24'
_chemical_formula_weight 1339.22
_chemical_name_systematic
Tetrakis(\m~3~-2-{[1,1-bis(hydroxymethyl)-2-oxidoethyl]iminomethyl}-6-methoxyphenolato)tetrakis[aquacopper(II)]
_space_group_IT_number 88
_symmetry_cell_setting tetragonal
_symmetry_space_group_name_Hall '-I 4ad'
_symmetry_space_group_name_H-M 'I 41/a :2'
_atom_sites_solution_hydrogens mixed
_audit_creation_method 'WinGX routine CIF_UPDATE'
_cell_angle_alpha 90
_cell_angle_beta 90
_cell_angle_gamma 90
_cell_formula_units_Z 4
_cell_length_a 18.7108(3)
_cell_length_b 18.7108(3)
_cell_length_c 15.3800(3)
_cell_measurement_reflns_used 7964
_cell_measurement_temperature 200(2)
_cell_measurement_theta_max 28.845
_cell_measurement_theta_min 2.748
_cell_volume 5384.45(16)
_computing_cell_refinement
;
<i>CrysAlis CCD</i> (Agilent, 2013)
;
_computing_data_collection
;
<i>CrysAlis CCD</i> (Agilent, 2013)
;
_computing_data_reduction
;
<i>CrysAlis CCD</i> (Agilent, 2013)
;
_computing_molecular_graphics
;
DIAMOND (Brandenburg, 1999)
;
_computing_publication_material
;
WinGX (Farrugia, 2012)
;
_computing_structure_refinement
;
SHELXL2014 (Sheldrick, 2015)
;
_computing_structure_solution
;
SIR92 (Altomare <i>et al.</i>, 1994)
;
_diffrn_ambient_temperature 200(2)
_diffrn_detector_area_resol_mean 16.0009
_diffrn_measured_fraction_theta_full 0.999
_diffrn_measured_fraction_theta_max 0.999
_diffrn_measurement_device 'four-circle diffractometer'
_diffrn_measurement_device_type 'Oxford Diffraction Xcalibur'
_diffrn_measurement_method '\w scans'
_diffrn_radiation_monochromator graphite
_diffrn_radiation_type MoK\a
_diffrn_radiation_wavelength 0.71073
_diffrn_reflns_av_R_equivalents 0.044
_diffrn_reflns_limit_h_max 24
_diffrn_reflns_limit_h_min -23
_diffrn_reflns_limit_k_max 24
_diffrn_reflns_limit_k_min -23
_diffrn_reflns_limit_l_max 20
_diffrn_reflns_limit_l_min -19
_diffrn_reflns_number 25330
_diffrn_reflns_theta_full 25.242
_diffrn_reflns_theta_max 27.997
_diffrn_reflns_theta_min 2.771
_exptl_absorpt_coefficient_mu 1.647
_exptl_absorpt_correction_T_max 0.843
_exptl_absorpt_correction_T_min 0.687
_exptl_absorpt_correction_type analytical
_exptl_absorpt_process_details
;
(<i>CrysAlis CCD</i> and <i>CrysAlis RED</i>; Agilent, 2013)
;
_exptl_crystal_colour dark_green
_exptl_crystal_density_diffrn 1.652
_exptl_crystal_description prism
_exptl_crystal_F_000 2768
_exptl_crystal_size_max 0.39
_exptl_crystal_size_mid 0.23
_exptl_crystal_size_min 0.17
_refine_diff_density_max 1.58
_refine_diff_density_min -0.978
_refine_ls_extinction_method none
_refine_ls_goodness_of_fit_ref 1.119
_refine_ls_hydrogen_treatment mixed
_refine_ls_matrix_type full
_refine_ls_number_parameters 188
_refine_ls_number_reflns 3247
_refine_ls_number_restraints 4
_refine_ls_restrained_S_all 1.144
_refine_ls_R_factor_all 0.0832
_refine_ls_R_factor_gt 0.0763
_refine_ls_shift/su_max 0
_refine_ls_shift/su_mean 0
_refine_ls_structure_factor_coef Fsqd
_refine_ls_weighting_details 'w=1/[\s^2^(Fo^2^)+(0.0811P)^2^+52.6317P] where P=(Fo^2^+2Fc^2^)/3'
_refine_ls_weighting_scheme calc
_refine_ls_wR_factor_gt 0.1905
_refine_ls_wR_factor_ref 0.1951
_reflns_number_gt 2942
_reflns_number_total 3247
_reflns_threshold_expression I>2\s(I)
_cod_data_source_file sj5474sup1.cif
_cod_data_source_block I
_cod_original_cell_volume 5384.4(2)
_cod_original_sg_symbol_H-M 'I 41/a'
_cod_database_code 2241097
_cod_database_fobs_code 2241097

loop_
_symmetry_equiv_pos_as_xyz
'x, y, z'
'-x, -y+1/2, z'
'-y+3/4, x+1/4, z+1/4'
'y+1/4, -x+1/4, z+1/4'
'x+1/2, y+1/2, z+1/2'
'-x+1/2, -y+1, z+1/2'
'-y+5/4, x+3/4, z+3/4'
'y+3/4, -x+3/4, z+3/4'
'-x, -y, -z'
'x, y-1/2, -z'
'y-3/4, -x-1/4, -z-1/4'
'-y-1/4, x-1/4, -z-1/4'
'-x+1/2, -y+1/2, -z+1/2'
'x+1/2, y, -z+1/2'
'y-1/4, -x+1/4, -z+1/4'
'-y+1/4, x+1/4, -z+1/4'

loop_
_atom_site_type_symbol
_atom_site_label
_atom_site_fract_x
_atom_site_fract_y
_atom_site_fract_z
_atom_site_U_iso_or_equiv
_atom_site_adp_type
_atom_site_calc_flag
_atom_site_occupancy
Cu Cu1 0.47922(3) 0.66025(3) 0.69100(4) 0.0279(2) Uani d 1
C C1 0.5392(3) 0.5347(3) 0.7698(3) 0.0355(11) Uani d 1
O O1 0.5448(2) 0.58332(19) 0.7095(2) 0.0350(8) Uani d 1
C C2 0.4880(3) 0.5355(3) 0.8386(4) 0.0384(12) Uani d 1
C C3 0.4858(4) 0.4778(4) 0.8971(4) 0.0533(16) Uani d 1
H H3 0.4506 0.4777 0.9416 0.064 Uiso calc 1
C C4 0.5322(5) 0.4225(4) 0.8922(5) 0.063(2) Uani d 1
H H4 0.5285 0.3839 0.9322 0.076 Uiso calc 1
C C5 0.5845(5) 0.4218(3) 0.8297(5) 0.062(2) Uani d 1
H H5 0.6179 0.3836 0.8277 0.075 Uiso calc 1
C C6 0.5887(4) 0.4770(3) 0.7690(4) 0.0531(16) Uani d 1
O O6 0.6377(4) 0.4824(3) 0.7043(4) 0.0781(18) Uani d 1
C C61 0.6974(6) 0.4339(5) 0.7031(7) 0.094(3) Uani d 1
H H61A 0.7184 0.4311 0.7614 0.14 Uiso calc 1
H H61B 0.7334 0.4512 0.6619 0.14 Uiso calc 1
H H61C 0.681 0.3863 0.6852 0.14 Uiso calc 1
C C10 0.4376(3) 0.5937(4) 0.8514(4) 0.0453(14) Uani d 1
H H10 0.4063 0.5904 0.8999 0.054 Uiso calc 1
N N10 0.4318(2) 0.6488(3) 0.8033(3) 0.0416(11) Uani d 1
C C101 0.3781(4) 0.7071(4) 0.8247(4) 0.0492(15) Uani d 1
C C11 0.3629(3) 0.7439(3) 0.7393(4) 0.0384(12) Uani d 1
H H11A 0.3232 0.7186 0.7099 0.046 Uiso calc 1
H H11B 0.3468 0.7933 0.7513 0.046 Uiso calc 1
O O11 0.42189(18) 0.7465(2) 0.6827(2) 0.0322(7) Uani d 1
C C12 0.4105(5) 0.7622(4) 0.8871(5) 0.065(2) Uani d 1
H H12A 0.4533 0.7841 0.8601 0.078 Uiso calc 1
H H12B 0.3753 0.8006 0.8984 0.078 Uiso calc 1
O O12 0.4299(3) 0.7293(3) 0.9664(3) 0.0827(18) Uani d 1
H H12 0.4473 0.76 1.0001 0.124 Uiso calc 1
C C13 0.3123(4) 0.6764(4) 0.8649(4) 0.0551(17) Uani d 1
H H13A 0.3232 0.6592 0.9243 0.066 Uiso calc 1
H H13B 0.2751 0.7139 0.8694 0.066 Uiso calc 1
O O13 0.2862(3) 0.6191(3) 0.8141(4) 0.0724(16) Uani d 1
H H13 0.2492 0.6023 0.8374 0.109 Uiso calc 1
O O2 0.3560(3) 0.5887(2) 0.6505(3) 0.0497(10) Uani d 1
H H2AO 0.341(4) 0.618(4) 0.605(3) 0.075 Uiso d 1
H H2BO 0.326(4) 0.601(4) 0.699(3) 0.075 Uiso d 1

loop_
_atom_site_aniso_label
_atom_site_aniso_U_11
_atom_site_aniso_U_22
_atom_site_aniso_U_33
_atom_site_aniso_U_12
_atom_site_aniso_U_13
_atom_site_aniso_U_23
Cu1 0.0264(3) 0.0308(3) 0.0265(3) -0.0006(2) -0.0008(2) 0.0045(2)
C1 0.044(3) 0.030(2) 0.033(3) -0.003(2) -0.013(2) 0.0002(19)
O1 0.0390(19) 0.0342(18) 0.0317(17) 0.0055(15) 0.0023(15) 0.0060(14)
C2 0.039(3) 0.042(3) 0.034(3) -0.010(2) -0.008(2) 0.008(2)
C3 0.062(4) 0.051(4) 0.046(3) -0.017(3) -0.009(3) 0.019(3)
C4 0.094(6) 0.042(3) 0.053(4) -0.008(4) -0.012(4) 0.015(3)
C5 0.101(6) 0.033(3) 0.052(4) 0.015(3) -0.012(4) 0.000(3)
C6 0.082(5) 0.033(3) 0.044(3) 0.014(3) -0.004(3) -0.004(2)
O6 0.105(4) 0.057(3) 0.073(3) 0.044(3) 0.023(3) 0.012(3)
C61 0.101(7) 0.074(6) 0.106(8) 0.046(5) 0.016(6) 0.006(5)
C10 0.033(3) 0.067(4) 0.036(3) 0.000(3) 0.002(2) 0.019(3)
N10 0.033(2) 0.054(3) 0.038(2) 0.011(2) 0.0041(19) 0.013(2)
C101 0.055(4) 0.054(4) 0.039(3) 0.020(3) 0.009(3) 0.002(3)
C11 0.039(3) 0.040(3) 0.037(3) 0.006(2) 0.009(2) -0.005(2)
O11 0.0298(17) 0.0392(19) 0.0274(17) 0.0051(14) -0.0015(13) 0.0032(14)
C12 0.095(6) 0.057(4) 0.042(4) 0.026(4) 0.006(4) -0.004(3)
O12 0.126(5) 0.081(4) 0.041(3) 0.019(4) -0.006(3) -0.003(3)
C13 0.060(4) 0.058(4) 0.047(3) 0.015(3) 0.025(3) 0.003(3)
O13 0.049(3) 0.083(4) 0.085(4) 0.002(3) 0.027(3) -0.004(3)
O2 0.060(3) 0.037(2) 0.053(3) -0.0002(19) 0.005(2) -0.0109(19)

loop_
_atom_type_symbol
_atom_type_description
_atom_type_scat_dispersion_real
_atom_type_scat_dispersion_imag
_atom_type_scat_source
C C 0.0033 0.0016 'International Tables Vol C Tables 4.2.6.8 and 6.1.1.4'
H H 0 0 'International Tables Vol C Tables 4.2.6.8 and 6.1.1.4'
N N 0.0061 0.0033 'International Tables Vol C Tables 4.2.6.8 and 6.1.1.4'
O O 0.0106 0.006 'International Tables Vol C Tables 4.2.6.8 and 6.1.1.4'
Cu Cu 0.3201 1.2651 'International Tables Vol C Tables 4.2.6.8 and 6.1.1.4'

loop_
_exptl_crystal_face_index_h
_exptl_crystal_face_index_k
_exptl_crystal_face_index_l
_exptl_crystal_face_perp_dist
-3 3 -2 0.0376
-1 -1 0 0.1764
0 -1 -1 0.1086
-3 5 -2 0.0428
0 -1 1 0.0945
4 -2 -3 0.0974
-1 0 2 0.0763
1 0 -1 0.0843
1 0 2 0.0886
-1 0 -2 0.0788

loop_
_geom_angle_atom_site_label_1
_geom_angle_atom_site_label_2
_geom_angle_atom_site_label_3
_geom_angle_site_symmetry_1
_geom_angle_site_symmetry_3
_geom_angle
O1 Cu1 O11 . . 171.70(15)
O1 Cu1 N10 . . 94.41(17)
O11 Cu1 N10 . . 84.16(17)
N10 Cu1 O2 . . 76.41(16)
O11 Cu1 O2 . . 85.77(14)
O1 Cu1 O2 . . 101.89(14)
O1 Cu1 O11 . 16_656 94.54(15)
O11 Cu1 O11 . 16_656 88.41(16)
N10 Cu1 O11 . 16_656 166.34(18)
O2 Cu1 O11 . 2_665 159.30(12)
O1 Cu1 O11 . 16_656 94.54(15)
O11 Cu1 O11 . 16_656 88.44(16)
O1 Cu1 O11 . 2_665 93.29(13)
N10 Cu1 O11 . 2_665 116.70(16)
O11 Cu1 O11 . 2_665 80.15(13)
O11 Cu1 O11 16_656 2_665 73.02(12)
O2 Cu1 O11 . 16_656 91.64(15)
O2 Cu1 O11 . 2_665 159.32(12)
O1 C1 C6 . . 118.1(5)
O1 C1 C2 . . 125.1(5)
C6 C1 C2 . . 116.8(5)
C1 O1 Cu1 . . 125.5(3)
C3 C2 C1 . . 119.2(6)
C3 C2 C10 . . 118.0(6)
C1 C2 C10 . . 122.9(5)
C4 C3 C2 . . 122.2(7)
C4 C3 H3 . . 118.9
C2 C3 H3 . . 118.9
C3 C4 C5 . . 120.2(6)
C3 C4 H4 . . 119.9
C5 C4 H4 . . 119.9
C4 C5 C6 . . 120.2(7)
C4 C5 H5 . . 119.9
C6 C5 H5 . . 119.9
O6 C6 C5 . . 125.7(6)
O6 C6 C1 . . 113.0(5)
C5 C6 C1 . . 121.3(7)
C6 O6 C61 . . 119.2(6)
O6 C61 H61A . . 109.5
O6 C61 H61B . . 109.5
H61A C61 H61B . . 109.5
O6 C61 H61C . . 109.5
H61A C61 H61C . . 109.5
H61B C61 H61C . . 109.5
N10 C10 C2 . . 125.6(5)
N10 C10 H10 . . 117.2
C2 C10 H10 . . 117.2
C10 N10 C101 . . 120.8(5)
C10 N10 Cu1 . . 124.3(4)
C101 N10 Cu1 . . 114.4(3)
C13 C101 C11 . . 112.3(6)
C13 C101 N10 . . 111.0(5)
C11 C101 N10 . . 105.3(4)
C13 C101 C12 . . 109.1(6)
C11 C101 C12 . . 108.2(6)
N10 C101 C12 . . 110.9(5)
O11 C11 C101 . . 113.9(5)
O11 C11 H11A . . 108.8
C101 C11 H11A . . 108.8
O11 C11 H11B . . 108.8
C101 C11 H11B . . 108.8
H11A C11 H11B . . 107.7
C11 O11 Cu1 . . 111.4(3)
C11 O11 Cu1 . 15_566 121.3(3)
Cu1 O11 Cu1 . 15_566 108.47(17)
O12 C12 C101 . . 110.4(6)
O12 C12 H12A . . 109.6
C101 C12 H12A . . 109.6
O12 C12 H12B . . 109.6
C101 C12 H12B . . 109.6
H12A C12 H12B . . 108.1
C12 O12 H12 . . 109.5
O13 C13 C101 . . 110.4(5)
O13 C13 H13A . . 109.6
C101 C13 H13A . . 109.6
O13 C13 H13B . . 109.6
C101 C13 H13B . . 109.6
H13A C13 H13B . . 108.1
C13 O13 H13 . . 109.5
H2AO O2 H2BO . . 105(3)

loop_
_geom_bond_atom_site_label_1
_geom_bond_atom_site_label_2
_geom_bond_site_symmetry_2
_geom_bond_distance
_geom_bond_publ_flag
Cu1 O1 . 1.912(4) y
Cu1 O11 . 1.941(4) y
Cu1 N10 . 1.953(5) y
Cu1 O2 . 2.738(5) y
Cu1 O11 16_656 1.968(3) y
Cu1 O11 2_665 2.547(4) y
C1 O1 . 1.303(6) ?
C1 C6 . 1.422(8) ?
C1 C2 . 1.427(8) ?
C2 C3 . 1.406(8) ?
C2 C10 . 1.455(9) ?
C3 C4 . 1.353(11) ?
C3 H3 . 0.95 ?
C4 C5 . 1.373(11) ?
C4 H4 . 0.95 ?
C5 C6 . 1.394(9) ?
C5 H5 . 0.95 ?
C6 O6 . 1.356(9) ?
O6 C61 . 1.439(9) ?
C61 H61A . 0.98 ?
C61 H61B . 0.98 ?
C61 H61C . 0.98 ?
C10 N10 . 1.273(7) ?
C10 H10 . 0.95 ?
N10 C101 . 1.519(7) ?
C101 C13 . 1.494(9) ?
C101 C11 . 1.510(8) ?
C101 C12 . 1.533(11) ?
C11 O11 . 1.407(6) ?
C11 H11A . 0.99 ?
C11 H11B . 0.99 ?
O11 Cu1 15_566 1.968(3) ?
C12 O12 . 1.414(9) ?
C12 H12A . 0.99 ?
C12 H12B . 0.99 ?
O12 H12 . 0.84 ?
C13 O13 . 1.413(9) ?
C13 H13A . 0.99 ?
C13 H13B . 0.99 ?
O13 H13 . 0.84 ?
O2 H2AO . 0.93(5) ?
O2 H2BO . 0.96(5) ?

loop_
_geom_hbond_atom_site_label_D
_geom_hbond_atom_site_label_H
_geom_hbond_atom_site_label_A
_geom_hbond_site_symmetry_A
_geom_hbond_distance_DH
_geom_hbond_distance_HA
_geom_hbond_distance_DA
_geom_hbond_angle_DHA
O12 H12 O12 2_665 0.84 2.37 2.736(12) 107.4
O13 H13 O2 3 0.84 1.91 2.700(6) 155.8
O2 H2AO O1 15_566 0.93(5) 1.92(4) 2.791(6) 155(8)
O2 H2AO O6 15_566 0.93(5) 2.23(7) 2.853(7) 124(6)
O2 H2BO O13 . 0.96(5) 1.95(3) 2.892(7) 165(6)
